data_7134000
loop_
_publ_author_name
'Li, Wenguang'
'Cheng, Xinfeng'
'Cao, Man'
'Sheng, Heyun'
'Gao, Wenchao'
'Chen, Ming'
'Zhang, Xu'
'Li, Wentao'
'Yu, Yongqi'
'Li, Ting'

_publ_section_title
;
 Palladium-catalyzed annulation and intermolecular hydroamination
 involving norbornene derivatives: synthesis of indanones and
 <i>N</i>-alkylamines.
;
_journal_issue 100
_journal_name_full 'Chemical communications (Cambridge, England)'
_journal_page_first 15031
_journal_page_last 15034
_journal_paper_doi 10.1039/d4cc06072e
_journal_volume 60
_journal_year 2024
_chemical_formula_moiety 'C18 H16 O'
_chemical_formula_sum 'C18 H16 O'
_chemical_formula_weight 248.31
_space_group_crystal_system monoclinic
_space_group_IT_number 14
_space_group_name_Hall '-P 2yn'
_space_group_name_H-M_alt 'P 1 21/n 1'
_atom_sites_solution_hydrogens geom
_atom_sites_solution_primary direct
_audit_creation_date 2024-08-29
_audit_creation_method
;
Olex2 1.2
(compiled 2018.05.29 svn.r3508 for OlexSys, GUI svn.r5506)
;
_audit_update_record
;
2024-09-10 deposited with the CCDC.	2024-11-22 downloaded from the CCDC.
;
_cell_angle_alpha 90
_cell_angle_beta 96.118(2)
_cell_angle_gamma 90
_cell_formula_units_Z 4
_cell_length_a 13.2395(3)
_cell_length_b 6.47823(15)
_cell_length_c 15.3111(3)
_cell_measurement_reflns_used 2160
_cell_measurement_temperature 293(2)
_cell_measurement_theta_max 70.2280
_cell_measurement_theta_min 4.1980
_cell_volume 1305.73(5)
_computing_cell_refinement 'CrysAlisPro 1.171.42.102a (Rigaku OD, 2023)'
_computing_data_collection 'CrysAlisPro 1.171.42.102a (Rigaku OD, 2023)'
_computing_data_reduction 'CrysAlisPro 1.171.42.102a (Rigaku OD, 2023)'
_computing_molecular_graphics 'Olex2 (Dolomanov et al., 2009)'
_computing_publication_material 'Olex2 (Dolomanov et al., 2009)'
_computing_structure_refinement 'ShelXL (Sheldrick, 2015)'
_computing_structure_solution 'ShelXS (Sheldrick, 2008)'
_diffrn_ambient_temperature 293(2)
_diffrn_detector 'CCD plate'
_diffrn_detector_area_resol_mean 16.2312
_diffrn_detector_type Eos
_diffrn_measured_fraction_theta_full 1.000
_diffrn_measured_fraction_theta_max 1.000
_diffrn_measurement_details
;
List of Runs (angles in degrees, time in seconds):

  # Type    Start    End  Width  t~exp~   \w     \q     \k     \f   Frames
#--------------------------------------------------------------------------
  1  \w   -108.00 -35.00   1.00    1.00    --  -33.50 178.00  60.00   73
  2  \w    -52.00  35.00   1.00    1.00    --  -33.50  57.00-120.00   87
  3  \w    -62.00  27.00   1.00    1.00    --  -33.50  77.00 120.00   89
  4  \w     83.00 109.00   1.00    1.00    --   36.47 178.00-120.00   26
  5  \w     18.00  99.00   1.00    1.00    --   36.47  57.00  90.00   81
  6  \w     36.00  61.00   1.00    1.00    --   36.47 -77.00-180.00   25
  7  \w     79.00 105.00   1.00    1.00    --   36.47 178.00 -30.00   26
  8  \w     -9.00  23.00   1.00    1.00    --   36.47 -77.00-180.00   32
  9  \w     62.00 100.00   1.00    1.00    --   36.47 178.00  60.00   38
 10  \w     38.00  99.00   1.00    5.00    --  108.00 -94.00   0.00   61
 11  \w     46.00 125.00   1.00    5.00    --  108.00 -45.00  30.00   79
 12  \w     42.00  88.00   1.00    5.00    --  108.00-111.00   0.00   46
 13  \w    100.00 126.00   1.00    5.00    --  108.00 -61.00  60.00   26
 14  \w    127.00 167.00   1.00    5.00    --  108.00  77.00 150.00   40
 15  \w    137.00 176.00   1.00    5.00    --  108.00  45.00-150.00   39
 16  \w     96.00 167.00   1.00    5.00    --  108.00  61.00-180.00   71
 17  \w    132.00 178.00   1.00    5.00    --  108.00  45.00 120.00   46
 18  \w     38.00 106.00   1.00    5.00    --  108.00 -94.00  60.00   68
;
_diffrn_measurement_device 'four-circle diffractometer'
_diffrn_measurement_device_type 'Xcalibur, Eos, Gemini'
_diffrn_measurement_method '\w scans'
_diffrn_orient_matrix_type 'CrysAlisPro convention (1999,Acta A55,543-557)'
_diffrn_orient_matrix_UB_11 -0.0366344000
_diffrn_orient_matrix_UB_12 -0.0717385000
_diffrn_orient_matrix_UB_13 -0.0939910000
_diffrn_orient_matrix_UB_21 0.1011631000
_diffrn_orient_matrix_UB_22 0.0718301000
_diffrn_orient_matrix_UB_23 -0.0310910000
_diffrn_orient_matrix_UB_31 0.0460201000
_diffrn_orient_matrix_UB_32 -0.2150342000
_diffrn_orient_matrix_UB_33 0.0210241000
_diffrn_radiation_monochromator graphite
_diffrn_radiation_probe x-ray
_diffrn_radiation_type CuK\a
_diffrn_radiation_wavelength 1.54184
_diffrn_reflns_av_R_equivalents 0.0245
_diffrn_reflns_av_unetI/netI 0.0305
_diffrn_reflns_Laue_measured_fraction_full 1.000
_diffrn_reflns_Laue_measured_fraction_max 1.000
_diffrn_reflns_limit_h_max 15
_diffrn_reflns_limit_h_min -13
_diffrn_reflns_limit_k_max 4
_diffrn_reflns_limit_k_min -7
_diffrn_reflns_limit_l_max 15
_diffrn_reflns_limit_l_min -18
_diffrn_reflns_number 4824
_diffrn_reflns_point_group_measured_fraction_full 1.000
_diffrn_reflns_point_group_measured_fraction_max 1.000
_diffrn_reflns_theta_full 67.070
_diffrn_reflns_theta_max 67.070
_diffrn_reflns_theta_min 4.199
_diffrn_source 'fine-focus sealed X-ray tube'
_diffrn_source_type 'Enhance (Cu) X-ray Source'
_exptl_absorpt_coefficient_mu 0.592
_exptl_absorpt_correction_T_max 1.00000
_exptl_absorpt_correction_T_min 0.87951
_exptl_absorpt_correction_type multi-scan
_exptl_absorpt_process_details
;
CrysAlisPro 1.171.42.102a (Rigaku Oxford Diffraction, 2023)
Empirical absorption correction using spherical harmonics,
implemented in SCALE3 ABSPACK scaling algorithm.
;
_exptl_crystal_colour colourless
_exptl_crystal_colour_primary colourless
_exptl_crystal_density_diffrn 1.263
_exptl_crystal_description block
_exptl_crystal_F_000 528
_exptl_crystal_size_max 0.16
_exptl_crystal_size_mid 0.11
_exptl_crystal_size_min 0.08
_refine_diff_density_max 0.140
_refine_diff_density_min -0.124
_refine_diff_density_rms 0.032
_refine_ls_extinction_coef 0.0036(5)
_refine_ls_extinction_expression Fc^*^=kFc[1+0.001xFc^2^\l^3^/sin(2\q)]^-1/4^
_refine_ls_extinction_method 'SHELXL-2014/7 (Sheldrick 2014'
_refine_ls_goodness_of_fit_ref 1.068
_refine_ls_hydrogen_treatment constr
_refine_ls_matrix_type full
_refine_ls_number_parameters 173
_refine_ls_number_reflns 2334
_refine_ls_number_restraints 0
_refine_ls_restrained_S_all 1.068
_refine_ls_R_factor_all 0.0571
_refine_ls_R_factor_gt 0.0445
_refine_ls_shift/su_max 0.000
_refine_ls_shift/su_mean 0.000
_refine_ls_structure_factor_coef Fsqd
_refine_ls_weighting_details 'w=1/[\s^2^(Fo^2^)+(0.0587P)^2^+0.1236P] where P=(Fo^2^+2Fc^2^)/3'
_refine_ls_weighting_scheme calc
_refine_ls_wR_factor_gt 0.1191
_refine_ls_wR_factor_ref 0.1313
_reflns_Friedel_coverage 0.000
_reflns_number_gt 1837
_reflns_number_total 2334
_reflns_threshold_expression 'I > 2\s(I)'
_cod_data_source_file d4cc06072e3.cif
_cod_data_source_block 202408294_auto
_cod_depositor_comments 'Adding full bibliography for 7134000.cif.'
_cod_database_code 7134000
_shelx_shelxl_version_number 2014/7
_chemical_oxdiff_formula C22H21N3O3
_shelx_space_group_comment
;
The symmetry employed for this shelxl refinement is uniquely defined
by the following loop, which should always be used as a source of
symmetry information in preference to the above space-group names.
They are only intended as comments.
;
_shelx_estimated_absorpt_t_max 0.954
_shelx_estimated_absorpt_t_min 0.911
_reflns_odcompleteness_completeness 99.92
_reflns_odcompleteness_iscentric 1
_reflns_odcompleteness_theta 66.97
_olex2_refinement_description
;
1. Fixed Uiso
 At 1.2 times of:
  All C(H) groups, All C(H,H) groups
2.a Ternary CH refined with riding coordinates:
 C12(H12), C13(H13), C14(H14), C16(H16)
2.b Secondary CH2 refined with riding coordinates:
 C15(H15A,H15B), C17(H17A,H17B), C18(H18A,H18B)
2.c Aromatic/amide H refined with riding coordinates:
 C1(H1), C2(H2), C3(H3), C4(H4), C7(H7), C10(H10)
;
_olex2_submission_special_instructions 'No special instructions were received'
_oxdiff_exptl_absorpt_empirical_details
;
Empirical correction (ABSPACK) includes:
- Absorption correction using spherical harmonics
- Frame scaling
;
_oxdiff_exptl_absorpt_empirical_full_max 1.125
_oxdiff_exptl_absorpt_empirical_full_min 0.844

loop_
_space_group_symop_operation_xyz
'x, y, z'
'-x+1/2, y+1/2, -z+1/2'
'-x, -y, -z'
'x-1/2, -y-1/2, z-1/2'

loop_
_atom_site_label
_atom_site_type_symbol
_atom_site_fract_x
_atom_site_fract_y
_atom_site_fract_z
_atom_site_U_iso_or_equiv
_atom_site_adp_type
_atom_site_occupancy
_atom_site_site_symmetry_order
_atom_site_calc_flag
_atom_site_refinement_flags_posn
_atom_site_refinement_flags_adp
_atom_site_refinement_flags_occupancy
_atom_site_disorder_assembly
_atom_site_disorder_group
O1 O 0.34789(11) 0.1681(2) 0.53653(9) 0.0700(4) Uani 1 1 d . . . . .
C1 C 0.60562(13) 0.1307(3) 0.28204(12) 0.0597(5) Uani 1 1 d . . . . .
H1 H 0.6170 0.0004 0.3066 0.072 Uiso 1 1 calc R . . . .
C2 C 0.65632(15) 0.1898(4) 0.21321(13) 0.0667(5) Uani 1 1 d . . . . .
H2 H 0.7011 0.0986 0.1906 0.080 Uiso 1 1 calc R . . . .
C3 C 0.64139(14) 0.3869(4) 0.17630(13) 0.0675(6) Uani 1 1 d . . . . .
H3 H 0.6766 0.4256 0.1295 0.081 Uiso 1 1 calc R . . . .
C4 C 0.57584(14) 0.5221(3) 0.20841(13) 0.0625(5) Uani 1 1 d . . . . .
H4 H 0.5671 0.6526 0.1834 0.075 Uiso 1 1 calc R . . . .
C5 C 0.52059(12) 0.4672(3) 0.27939(11) 0.0499(4) Uani 1 1 d . . . . .
C6 C 0.53583(12) 0.2660(3) 0.31659(10) 0.0480(4) Uani 1 1 d . . . . .
C7 C 0.48210(12) 0.2092(3) 0.38743(11) 0.0494(4) Uani 1 1 d . . . . .
H7 H 0.4913 0.0794 0.4130 0.059 Uiso 1 1 calc R . . . .
C8 C 0.41618(12) 0.3477(3) 0.41814(10) 0.0466(4) Uani 1 1 d . . . . .
C9 C 0.39990(12) 0.5460(3) 0.38157(10) 0.0470(4) Uani 1 1 d . . . . .
C10 C 0.45170(13) 0.6045(3) 0.31326(11) 0.0532(4) Uani 1 1 d . . . . .
H10 H 0.4416 0.7354 0.2889 0.064 Uiso 1 1 calc R . . . .
C11 C 0.35209(13) 0.3215(3) 0.49059(11) 0.0501(4) Uani 1 1 d . . . . .
C12 C 0.29048(13) 0.5164(3) 0.49776(10) 0.0495(4) Uani 1 1 d . . . . .
H12 H 0.3031 0.5765 0.5566 0.059 Uiso 1 1 calc R . . . .
C13 C 0.32310(13) 0.6675(3) 0.42703(11) 0.0507(4) Uani 1 1 d . . . . .
H13 H 0.3528 0.7943 0.4536 0.061 Uiso 1 1 calc R . . . .
C14 C 0.22225(15) 0.7103(4) 0.37074(13) 0.0673(6) Uani 1 1 d . . . . .
H14 H 0.2294 0.7649 0.3120 0.081 Uiso 1 1 calc R . . . .
C15 C 0.16970(15) 0.5000(4) 0.37159(13) 0.0718(6) Uani 1 1 d . . . . .
H15A H 0.1003 0.5032 0.3439 0.086 Uiso 1 1 calc R . . . .
H15B H 0.2076 0.3914 0.3461 0.086 Uiso 1 1 calc R . . . .
C16 C 0.17594(13) 0.4868(3) 0.47132(13) 0.0594(5) Uani 1 1 d . . . . .
H16 H 0.1469 0.3613 0.4942 0.071 Uiso 1 1 calc R . . . .
C17 C 0.12304(16) 0.6882(3) 0.49297(16) 0.0707(6) Uani 1 1 d . . . . .
H17A H 0.1448 0.7326 0.5525 0.085 Uiso 1 1 calc R . . . .
H17B H 0.0498 0.6718 0.4863 0.085 Uiso 1 1 calc R . . . .
C18 C 0.15667(17) 0.8426(4) 0.42573(16) 0.0760(6) Uani 1 1 d . . . . .
H18A H 0.0986 0.8996 0.3897 0.091 Uiso 1 1 calc R . . . .
H18B H 0.1958 0.9545 0.4546 0.091 Uiso 1 1 calc R . . . .

loop_
_atom_site_aniso_label
_atom_site_aniso_U_11
_atom_site_aniso_U_22
_atom_site_aniso_U_33
_atom_site_aniso_U_23
_atom_site_aniso_U_13
_atom_site_aniso_U_12
O1 0.0802(9) 0.0695(9) 0.0647(8) 0.0231(7) 0.0276(7) 0.0101(7)
C1 0.0561(10) 0.0675(12) 0.0566(10) -0.0002(9) 0.0114(8) 0.0071(9)
C2 0.0564(11) 0.0863(15) 0.0601(11) -0.0051(10) 0.0185(8) 0.0094(10)
C3 0.0572(11) 0.0938(15) 0.0546(10) 0.0058(10) 0.0206(8) -0.0055(10)
C4 0.0585(10) 0.0729(13) 0.0585(10) 0.0108(9) 0.0179(8) -0.0078(9)
C5 0.0444(8) 0.0601(10) 0.0454(8) 0.0052(8) 0.0056(7) -0.0075(8)
C6 0.0427(8) 0.0584(10) 0.0427(8) 0.0007(7) 0.0041(6) -0.0019(7)
C7 0.0504(9) 0.0497(9) 0.0485(9) 0.0070(7) 0.0067(7) 0.0032(7)
C8 0.0457(8) 0.0522(9) 0.0420(8) 0.0039(7) 0.0058(6) -0.0021(7)
C9 0.0445(8) 0.0499(9) 0.0468(8) 0.0040(7) 0.0059(7) -0.0021(7)
C10 0.0533(9) 0.0511(9) 0.0566(10) 0.0128(8) 0.0125(8) -0.0009(8)
C11 0.0519(9) 0.0559(10) 0.0428(8) 0.0064(7) 0.0067(7) -0.0014(7)
C12 0.0529(9) 0.0543(10) 0.0423(8) -0.0048(7) 0.0095(7) -0.0041(8)
C13 0.0508(9) 0.0490(9) 0.0532(9) 0.0000(7) 0.0098(7) -0.0009(7)
C14 0.0623(11) 0.0830(14) 0.0572(11) 0.0108(10) 0.0092(9) 0.0187(10)
C15 0.0511(10) 0.0918(16) 0.0699(13) -0.0256(11) -0.0060(9) 0.0078(10)
C16 0.0515(10) 0.0575(11) 0.0717(12) -0.0102(9) 0.0177(8) -0.0050(8)
C17 0.0596(11) 0.0735(13) 0.0825(14) -0.0103(11) 0.0239(10) 0.0060(10)
C18 0.0659(12) 0.0738(14) 0.0893(15) 0.0034(12) 0.0118(11) 0.0188(11)

loop_
_atom_type_symbol
_atom_type_description
_atom_type_scat_dispersion_real
_atom_type_scat_dispersion_imag
_atom_type_scat_source
C C 0.0181 0.0091 'International Tables Vol C Tables 4.2.6.8 and 6.1.1.4'
H H 0.0000 0.0000 'International Tables Vol C Tables 4.2.6.8 and 6.1.1.4'
O O 0.0492 0.0322 'International Tables Vol C Tables 4.2.6.8 and 6.1.1.4'

loop_
_geom_angle_atom_site_label_1
_geom_angle_atom_site_label_2
_geom_angle_atom_site_label_3
_geom_angle
_geom_angle_site_symmetry_1
_geom_angle_site_symmetry_3
_geom_angle_publ_flag
C2 C1 H1 119.7 . . ?
C2 C1 C6 120.65(19) . . ?
C6 C1 H1 119.7 . . ?
C1 C2 H2 119.8 . . ?
C1 C2 C3 120.48(19) . . ?
C3 C2 H2 119.8 . . ?
C2 C3 H3 119.7 . . ?
C4 C3 C2 120.55(18) . . ?
C4 C3 H3 119.7 . . ?
C3 C4 H4 119.5 . . ?
C3 C4 C5 121.07(19) . . ?
C5 C4 H4 119.5 . . ?
C4 C5 C6 118.17(17) . . ?
C10 C5 C4 121.96(17) . . ?
C10 C5 C6 119.87(15) . . ?
C1 C6 C5 119.07(16) . . ?
C7 C6 C1 121.95(17) . . ?
C7 C6 C5 118.97(16) . . ?
C6 C7 H7 120.5 . . ?
C8 C7 C6 119.08(16) . . ?
C8 C7 H7 120.5 . . ?
C7 C8 C9 122.49(15) . . ?
C7 C8 C11 128.39(16) . . ?
C9 C8 C11 109.12(15) . . ?
C8 C9 C13 111.94(14) . . ?
C10 C9 C8 119.34(16) . . ?
C10 C9 C13 128.72(16) . . ?
C5 C10 H10 119.9 . . ?
C9 C10 C5 120.25(17) . . ?
C9 C10 H10 119.9 . . ?
O1 C11 C8 126.23(17) . . ?
O1 C11 C12 125.35(16) . . ?
C8 C11 C12 108.41(14) . . ?
C11 C12 H12 111.0 . . ?
C11 C12 C13 106.44(13) . . ?
C11 C12 C16 113.60(15) . . ?
C13 C12 H12 111.0 . . ?
C16 C12 H12 111.0 . . ?
C16 C12 C13 103.55(14) . . ?
C9 C13 C12 104.06(13) . . ?
C9 C13 H13 111.6 . . ?
C9 C13 C14 115.00(15) . . ?
C12 C13 H13 111.6 . . ?
C14 C13 C12 102.43(14) . . ?
C14 C13 H13 111.6 . . ?
C13 C14 H14 114.7 . . ?
C15 C14 C13 101.72(16) . . ?
C15 C14 H14 114.7 . . ?
C15 C14 C18 102.02(17) . . ?
C18 C14 C13 107.58(17) . . ?
C18 C14 H14 114.7 . . ?
C14 C15 H15A 112.8 . . ?
C14 C15 H15B 112.8 . . ?
H15A C15 H15B 110.2 . . ?
C16 C15 C14 94.73(15) . . ?
C16 C15 H15A 112.8 . . ?
C16 C15 H15B 112.8 . . ?
C12 C16 H16 115.0 . . ?
C15 C16 C12 101.73(14) . . ?
C15 C16 H16 115.0 . . ?
C15 C16 C17 101.06(18) . . ?
C17 C16 C12 107.27(16) . . ?
C17 C16 H16 115.0 . . ?
C16 C17 H17A 111.0 . . ?
C16 C17 H17B 111.0 . . ?
C16 C17 C18 103.74(16) . . ?
H17A C17 H17B 109.0 . . ?
C18 C17 H17A 111.0 . . ?
C18 C17 H17B 111.0 . . ?
C14 C18 C17 103.05(18) . . ?
C14 C18 H18A 111.2 . . ?
C14 C18 H18B 111.2 . . ?
C17 C18 H18A 111.2 . . ?
C17 C18 H18B 111.2 . . ?
H18A C18 H18B 109.1 . . ?

loop_
_geom_bond_atom_site_label_1
_geom_bond_atom_site_label_2
_geom_bond_distance
_geom_bond_site_symmetry_2
_geom_bond_publ_flag
O1 C11 1.222(2) . ?
C1 H1 0.9300 . ?
C1 C2 1.363(3) . ?
C1 C6 1.416(2) . ?
C2 H2 0.9300 . ?
C2 C3 1.402(3) . ?
C3 H3 0.9300 . ?
C3 C4 1.361(3) . ?
C4 H4 0.9300 . ?
C4 C5 1.418(2) . ?
C5 C6 1.428(2) . ?
C5 C10 1.412(2) . ?
C6 C7 1.408(2) . ?
C7 H7 0.9300 . ?
C7 C8 1.369(2) . ?
C8 C9 1.409(2) . ?
C8 C11 1.476(2) . ?
C9 C10 1.364(2) . ?
C9 C13 1.513(2) . ?
C10 H10 0.9300 . ?
C11 C12 1.514(2) . ?
C12 H12 0.9800 . ?
C12 C13 1.555(2) . ?
C12 C16 1.539(2) . ?
C13 H13 0.9800 . ?
C13 C14 1.535(2) . ?
C14 H14 0.9800 . ?
C14 C15 1.531(3) . ?
C14 C18 1.534(3) . ?
C15 H15A 0.9700 . ?
C15 H15B 0.9700 . ?
C15 C16 1.523(3) . ?
C16 H16 0.9800 . ?
C16 C17 1.534(3) . ?
C17 H17A 0.9700 . ?
C17 H17B 0.9700 . ?
C17 C18 1.535(3) . ?
C18 H18A 0.9700 . ?
C18 H18B 0.9700 . ?

loop_
_geom_torsion_atom_site_label_1
_geom_torsion_atom_site_label_2
_geom_torsion_atom_site_label_3
_geom_torsion_atom_site_label_4
_geom_torsion
_geom_torsion_site_symmetry_1
_geom_torsion_site_symmetry_2
_geom_torsion_site_symmetry_3
_geom_torsion_site_symmetry_4
_geom_torsion_publ_flag
O1 C11 C12 C13 179.17(17) . . . . ?
O1 C11 C12 C16 -67.5(2) . . . . ?
C1 C2 C3 C4 -0.2(3) . . . . ?
C1 C6 C7 C8 179.58(16) . . . . ?
C2 C1 C6 C5 -1.2(3) . . . . ?
C2 C1 C6 C7 179.79(17) . . . . ?
C2 C3 C4 C5 -0.4(3) . . . . ?
C3 C4 C5 C6 0.2(3) . . . . ?
C3 C4 C5 C10 -179.54(18) . . . . ?
C4 C5 C6 C1 0.6(2) . . . . ?
C4 C5 C6 C7 179.63(16) . . . . ?
C4 C5 C10 C9 179.95(17) . . . . ?
C5 C6 C7 C8 0.5(2) . . . . ?
C6 C1 C2 C3 1.0(3) . . . . ?
C6 C5 C10 C9 0.2(3) . . . . ?
C6 C7 C8 C9 -0.1(3) . . . . ?
C6 C7 C8 C11 179.65(16) . . . . ?
C7 C8 C9 C10 -0.3(3) . . . . ?
C7 C8 C9 C13 179.64(15) . . . . ?
C7 C8 C11 O1 0.5(3) . . . . ?
C7 C8 C11 C12 -178.54(16) . . . . ?
C8 C9 C10 C5 0.3(3) . . . . ?
C8 C9 C13 C12 -0.95(18) . . . . ?
C8 C9 C13 C14 -112.15(17) . . . . ?
C8 C11 C12 C13 -1.76(18) . . . . ?
C8 C11 C12 C16 111.54(16) . . . . ?
C9 C8 C11 O1 -179.74(17) . . . . ?
C9 C8 C11 C12 1.21(18) . . . . ?
C9 C13 C14 C15 75.85(19) . . . . ?
C9 C13 C14 C18 -177.36(16) . . . . ?
C10 C5 C6 C1 -179.69(16) . . . . ?
C10 C5 C6 C7 -0.6(2) . . . . ?
C10 C9 C13 C12 179.03(17) . . . . ?
C10 C9 C13 C14 67.8(2) . . . . ?
C11 C8 C9 C10 179.89(15) . . . . ?
C11 C8 C9 C13 -0.13(19) . . . . ?
C11 C12 C13 C9 1.61(17) . . . . ?
C11 C12 C13 C14 121.71(15) . . . . ?
C11 C12 C16 C15 -81.34(18) . . . . ?
C11 C12 C16 C17 173.01(15) . . . . ?
C12 C13 C14 C15 -36.32(18) . . . . ?
C12 C13 C14 C18 70.5(2) . . . . ?
C12 C16 C17 C18 69.6(2) . . . . ?
C13 C9 C10 C5 -179.72(16) . . . . ?
C13 C12 C16 C15 33.68(18) . . . . ?
C13 C12 C16 C17 -71.96(18) . . . . ?
C13 C14 C15 C16 56.35(17) . . . . ?
C13 C14 C18 C17 -73.4(2) . . . . ?
C14 C15 C16 C12 -54.88(17) . . . . ?
C14 C15 C16 C17 55.58(17) . . . . ?
C15 C14 C18 C17 33.2(2) . . . . ?
C15 C16 C17 C18 -36.5(2) . . . . ?
C16 C12 C13 C9 -118.42(14) . . . . ?
C16 C12 C13 C14 1.68(18) . . . . ?
C16 C17 C18 C14 1.9(2) . . . . ?
C18 C14 C15 C16 -54.73(18) . . . . ?
